data_2310096
loop_
_publ_author_name
'Graf, D.L.'
'Bradley, W.F.'
'Roth, R.S.'

_publ_section_title
;
 The vaterite-type A B O3 rare-earth borates
;
_journal_name_full 'Acta Crystallographica (1,1948-23,1967)'
_journal_page_first 283
_journal_page_last 287
_journal_paper_doi 10.1107/S0365110X66000549
_journal_volume 20
_journal_year 1966
_chemical_formula_sum 'B O3 Yb'
_chemical_name_systematic 'Yb (B O3)'
_space_group_IT_number 188
_symmetry_space_group_name_Hall 'P -6c 2'
_symmetry_space_group_name_H-M 'P -6 c 2'
_cell_angle_alpha 90
_cell_angle_beta 90
_cell_angle_gamma 120
_cell_formula_units_Z 6
_cell_length_a 6.46
_cell_length_b 6.46
_cell_length_c 8.74
_cell_volume 315.869
_citation_journal_id_ASTM ACCRA9
_cod_data_source_file boron0-1_413.cif
_cod_data_source_block B1O3Yb1
_cod_original_cell_volume 315.8691
_cod_original_formula_sum 'B1 O3 Yb1'
_cod_database_code 2310096

loop_
_symmetry_equiv_pos_as_xyz
x,y,z
-x+y,-x,-z+1/2
-y,x-y,z
x,y,-z+1/2
-x+y,-x,z
-y,x-y,-z+1/2
-y,-x,-z
-x+y,y,z+1/2
x,x-y,-z
-y,-x,z+1/2
-x+y,y,-z
x,x-y,z+1/2

loop_
_atom_site_label
_atom_site_type_symbol
_atom_site_fract_x
_atom_site_fract_y
_atom_site_fract_z
_atom_site_occupancy
_atom_site_U_iso_or_equiv
O2 O-2 0.3333 0.047 0.117 1 0.0
Yb3 Yb+3 0 0 0 1 0.0
Yb2 Yb+3 0.6667 0.3333 0 1 0.0
Yb1 Yb+3 0.3333 0.6667 0 1 0.0
O1 O-2 0.3333 0.44 0.25 1 0.0
B1 B+3 0.3333 0.1 0.25 1 0.0
